data_1540462
loop_
_publ_author_name
'Ramakrishnan, Srinivasan'
'Chakraborty, Sumit'
'Brennessel, William W.'
'Chidsey, Christopher E. D.'
'Jones, William D.'

_publ_section_title
;
 Rapid oxidative hydrogen evolution from a family of square-planar nickel
 hydride complexes
;
_journal_issue 1
_journal_name_full 'Chem. Sci.'
_journal_page_first 117
_journal_paper_doi 10.1039/C5SC03189C
_journal_volume 7
_journal_year 2016
_chemical_formula_moiety 'C23 H42 Ni O2 P2'
_chemical_formula_sum 'C23 H42 Ni O2 P2'
_chemical_formula_weight 471.21
_chemical_name_common jonsc03
_chemical_name_systematic
; 
  (4-Me-t-BuPOCOP)Ni-H 
;
_space_group_crystal_system monoclinic
_space_group_IT_number 14
_space_group_name_Hall '-P 2yn'
_space_group_name_H-M_alt 'P 1 21/n 1'
_symmetry_space_group_name_Hall '-P 2yn'
_symmetry_space_group_name_H-M 'P 1 21/n 1'
_atom_sites_solution_hydrogens mixed
_atom_sites_solution_primary direct
_atom_sites_solution_secondary difmap
_audit_creation_method SHELXL-2013
_audit_update_record
;
2015-08-13 deposited with the CCDC.
2015-10-29 downloaded from the CCDC.
;
_cell_angle_alpha 90
_cell_angle_beta 100.908(7)
_cell_angle_gamma 90
_cell_formula_units_Z 4
_cell_length_a 9.528(3)
_cell_length_b 20.201(7)
_cell_length_c 13.434(5)
_cell_measurement_reflns_used 4012
_cell_measurement_temperature 100.0(5)
_cell_measurement_theta_max 38.15
_cell_measurement_theta_min 2.40
_cell_volume 2539.0(15)
_computing_cell_refinement 'SAINT (Bruker, 2013)'
_computing_data_collection 'APEX2 (Bruker, 2013)'
_computing_data_reduction 'SAINT (Bruker, 2013)'
_computing_molecular_graphics 'SHELXTL (Sheldrick, 2008)'
_computing_publication_material 'SHELXTL (Sheldrick, 2008)'
_computing_structure_refinement 'SHELXL-2013 (Sheldrick, 2013)'
_computing_structure_solution 'SIR2011 (Burla et al., 2012)'
_diffrn_ambient_temperature 100.0(5)
_diffrn_measured_fraction_theta_full 0.997
_diffrn_measured_fraction_theta_max 0.970
_diffrn_measurement_device_type 'Bruker SMART APEX II CCD platform'
_diffrn_measurement_method '\w scans'
_diffrn_radiation_type MoK\a
_diffrn_radiation_wavelength 0.71073
_diffrn_reflns_av_R_equivalents 0.0707
_diffrn_reflns_av_unetI/netI 0.0561
_diffrn_reflns_laue_measured_fraction_full 0.997
_diffrn_reflns_laue_measured_fraction_max 0.970
_diffrn_reflns_limit_h_max 16
_diffrn_reflns_limit_h_min -16
_diffrn_reflns_limit_k_max 35
_diffrn_reflns_limit_k_min -35
_diffrn_reflns_limit_l_max 23
_diffrn_reflns_limit_l_min -23
_diffrn_reflns_number 80520
_diffrn_reflns_point_group_measured_fraction_full 0.997
_diffrn_reflns_point_group_measured_fraction_max 0.970
_diffrn_reflns_theta_full 37.785
_diffrn_reflns_theta_max 38.629
_diffrn_reflns_theta_min 1.844
_diffrn_source 'fine-focus sealed tube'
_exptl_absorpt_coefficient_mu 0.905
_exptl_absorpt_correction_T_max 0.7476
_exptl_absorpt_correction_T_min 0.6748
_exptl_absorpt_correction_type multi-scan
_exptl_absorpt_process_details 'SADABS (Sheldrick, 2012)'
_exptl_crystal_colour yellow
_exptl_crystal_density_diffrn 1.233
_exptl_crystal_description needle
_exptl_crystal_F_000 1016
_exptl_crystal_recrystallization_method 'Re-crystallisation from solvent: hexane/MeOH'
_exptl_crystal_size_max 0.32
_exptl_crystal_size_mid 0.14
_exptl_crystal_size_min 0.10
_refine_diff_density_max 2.316
_refine_diff_density_min -0.759
_refine_diff_density_rms 0.110
_refine_ls_extinction_method none
_refine_ls_goodness_of_fit_ref 1.134
_refine_ls_hydrogen_treatment mixed
_refine_ls_matrix_type full
_refine_ls_number_parameters 269
_refine_ls_number_reflns 13995
_refine_ls_number_restraints 0
_refine_ls_restrained_S_all 1.134
_refine_ls_R_factor_all 0.0868
_refine_ls_R_factor_gt 0.0571
_refine_ls_shift/su_max 0.003
_refine_ls_shift/su_mean 0.000
_refine_ls_structure_factor_coef Fsqd
_refine_ls_weighting_details 'w=1/[\s^2^(Fo^2^)+(0.0332P)^2^+2.9793P] where P=(Fo^2^+2Fc^2^)/3'
_refine_ls_weighting_scheme calc
_refine_ls_wR_factor_gt 0.1174
_refine_ls_wR_factor_ref 0.1264
_reflns_Friedel_coverage 0.000
_reflns_number_gt 10209
_reflns_number_total 13995
_reflns_threshold_expression 'I > 2\s(I)'
_cod_data_source_file c5sc03189c2.cif
_cod_data_source_block 3c
_cod_depositor_comments 'Adding full bibliography for 1540459--1540464.cif.'
_cod_original_cell_volume 2539.1(16)
_cod_database_code 1540462
_shelx_space_group_comment
; 
The symmetry employed for this shelxl refinement is uniquely defined 
by the following loop, which should always be used as a source of 
symmetry information in preference to the above space-group names. 
They are only intended as comments. 
;
_shelx_estimated_absorpt_t_min 0.760
_shelx_estimated_absorpt_t_max 0.915
_shelxl_version_number 2013-4

loop_
_space_group_symop_operation_xyz
'x, y, z'
'-x+1/2, y+1/2, -z+1/2'
'-x, -y, -z'
'x-1/2, -y-1/2, z-1/2'

loop_
_atom_site_label
_atom_site_type_symbol
_atom_site_fract_x
_atom_site_fract_y
_atom_site_fract_z
_atom_site_U_iso_or_equiv
_atom_site_adp_type
_atom_site_occupancy
_atom_site_site_symmetry_order
_atom_site_calc_flag
_atom_site_refinement_flags_posn
_atom_site_refinement_flags_adp
Ni1 Ni 0.38243(2) 0.24096(2) 0.95038(2) 0.01202(5) Uani 1 1 d . .
H1 H 0.331(3) 0.2768(13) 1.030(2) 0.024 Uiso 1 1 d . U
P1 P 0.51170(5) 0.31847(2) 0.91199(3) 0.01222(8) Uani 1 1 d . .
P2 P 0.27162(5) 0.15097(2) 0.95855(3) 0.01277(8) Uani 1 1 d . .
O1 O 0.60716(14) 0.28670(6) 0.83136(9) 0.0150(2) Uani 1 1 d . .
O2 O 0.31475(14) 0.10137(6) 0.86959(10) 0.0158(2) Uani 1 1 d . .
C1 C 0.46181(17) 0.19401(8) 0.85278(12) 0.0130(3) Uani 1 1 d . .
C2 C 0.56659(18) 0.22156(8) 0.80564(12) 0.0131(3) Uani 1 1 d . .
C3 C 0.62954(18) 0.18762(9) 0.73564(13) 0.0149(3) Uani 1 1 d . .
H3 H 0.6994 0.2085 0.7044 0.018 Uiso 1 1 calc R U
C4 C 0.58828(18) 0.12212(9) 0.71197(13) 0.0152(3) Uani 1 1 d . .
C5 C 0.48269(18) 0.09259(8) 0.75675(13) 0.0147(3) Uani 1 1 d . .
H5 H 0.4533 0.0483 0.7407 0.018 Uiso 1 1 calc R U
C6 C 0.42166(18) 0.12926(8) 0.82504(12) 0.0135(3) Uani 1 1 d . .
C7 C 0.65832(19) 0.34882(9) 1.01281(13) 0.0168(3) Uani 1 1 d . .
C8 C 0.7091(2) 0.28657(10) 1.07509(15) 0.0222(4) Uani 1 1 d . .
H8A H 0.7885 0.2982 1.1301 0.033 Uiso 1 1 calc R U
H8B H 0.7413 0.2534 1.0311 0.033 Uiso 1 1 calc R U
H8C H 0.6301 0.2685 1.1038 0.033 Uiso 1 1 calc R U
C9 C 0.5993(2) 0.39823(10) 1.08121(15) 0.0232(4) Uani 1 1 d . .
H9A H 0.6710 0.4061 1.1427 0.035 Uiso 1 1 calc R U
H9B H 0.5124 0.3801 1.0999 0.035 Uiso 1 1 calc R U
H9C H 0.5766 0.4401 1.0448 0.035 Uiso 1 1 calc R U
C10 C 0.7855(2) 0.37843(12) 0.97318(17) 0.0283(4) Uani 1 1 d . .
H10A H 0.8640 0.3869 1.0302 0.042 Uiso 1 1 calc R U
H10B H 0.7563 0.4201 0.9378 0.042 Uiso 1 1 calc R U
H10C H 0.8172 0.3472 0.9262 0.042 Uiso 1 1 calc R U
C11 C 0.4131(2) 0.38571(9) 0.83349(13) 0.0165(3) Uani 1 1 d . .
C12 C 0.3337(2) 0.35076(11) 0.73749(15) 0.0240(4) Uani 1 1 d . .
H12A H 0.2801 0.3835 0.6916 0.036 Uiso 1 1 calc R U
H12B H 0.2675 0.3180 0.7562 0.036 Uiso 1 1 calc R U
H12C H 0.4030 0.3285 0.7035 0.036 Uiso 1 1 calc R U
C13 C 0.3008(2) 0.41576(10) 0.88862(16) 0.0228(4) Uani 1 1 d . .
H13A H 0.2462 0.4497 0.8457 0.034 Uiso 1 1 calc R U
H13B H 0.3487 0.4358 0.9525 0.034 Uiso 1 1 calc R U
H13C H 0.2358 0.3809 0.9028 0.034 Uiso 1 1 calc R U
C14 C 0.5088(2) 0.43977(10) 0.80323(17) 0.0256(4) Uani 1 1 d . .
H14A H 0.4514 0.4697 0.7544 0.038 Uiso 1 1 calc R U
H14B H 0.5837 0.4195 0.7723 0.038 Uiso 1 1 calc R U
H14C H 0.5530 0.4648 0.8636 0.038 Uiso 1 1 calc R U
C15 C 0.3328(2) 0.09959(9) 1.07344(14) 0.0185(3) Uani 1 1 d . .
C16 C 0.4920(2) 0.08607(11) 1.07346(17) 0.0259(4) Uani 1 1 d . .
H16A H 0.5339 0.0617 1.1350 0.039 Uiso 1 1 calc R U
H16B H 0.5424 0.1282 1.0717 0.039 Uiso 1 1 calc R U
H16C H 0.5008 0.0597 1.0137 0.039 Uiso 1 1 calc R U
C17 C 0.3228(3) 0.13980(12) 1.16874(15) 0.0288(4) Uani 1 1 d . .
H17A H 0.3619 0.1138 1.2292 0.043 Uiso 1 1 calc R U
H17B H 0.2226 0.1505 1.1689 0.043 Uiso 1 1 calc R U
H17C H 0.3777 0.1809 1.1690 0.043 Uiso 1 1 calc R U
C18 C 0.2536(2) 0.03351(10) 1.07299(17) 0.0254(4) Uani 1 1 d . .
H18A H 0.3007 0.0063 1.1300 0.038 Uiso 1 1 calc R U
H18B H 0.2550 0.0102 1.0092 0.038 Uiso 1 1 calc R U
H18C H 0.1544 0.0418 1.0795 0.038 Uiso 1 1 calc R U
C19 C 0.07427(19) 0.15431(9) 0.91775(14) 0.0180(3) Uani 1 1 d . .
C20 C 0.0480(2) 0.20959(11) 0.83750(19) 0.0287(4) Uani 1 1 d . .
H20A H -0.0550 0.2143 0.8121 0.043 Uiso 1 1 calc R U
H20B H 0.0957 0.1983 0.7812 0.043 Uiso 1 1 calc R U
H20C H 0.0864 0.2514 0.8681 0.043 Uiso 1 1 calc R U
C21 C 0.0039(2) 0.17386(13) 1.00670(19) 0.0310(5) Uani 1 1 d . .
H21A H -0.0976 0.1832 0.9818 0.047 Uiso 1 1 calc R U
H21B H 0.0509 0.2134 1.0396 0.047 Uiso 1 1 calc R U
H21C H 0.0133 0.1374 1.0557 0.047 Uiso 1 1 calc R U
C22 C 0.0084(2) 0.09030(10) 0.86906(17) 0.0248(4) Uani 1 1 d . .
H22A H -0.0952 0.0959 0.8482 0.037 Uiso 1 1 calc R U
H22B H 0.0280 0.0540 0.9182 0.037 Uiso 1 1 calc R U
H22C H 0.0501 0.0799 0.8096 0.037 Uiso 1 1 calc R U
C23 C 0.6594(2) 0.08321(10) 0.63940(15) 0.0218(4) Uani 1 1 d . .
H23A H 0.6898 0.1135 0.5906 0.033 Uiso 1 1 calc R U
H23B H 0.5916 0.0509 0.6032 0.033 Uiso 1 1 calc R U
H23C H 0.7429 0.0599 0.6773 0.033 Uiso 1 1 calc R U

loop_
_atom_site_aniso_label
_atom_site_aniso_U_11
_atom_site_aniso_U_22
_atom_site_aniso_U_33
_atom_site_aniso_U_23
_atom_site_aniso_U_13
_atom_site_aniso_U_12
Ni1 0.01468(9) 0.01034(8) 0.01212(9) -0.00103(7) 0.00533(7) -0.00113(7)
P1 0.01428(18) 0.01101(17) 0.01174(17) -0.00010(13) 0.00341(13) -0.00113(13)
P2 0.01419(18) 0.01159(17) 0.01355(17) -0.00058(13) 0.00521(14) -0.00134(14)
O1 0.0173(5) 0.0142(5) 0.0153(5) -0.0012(4) 0.0072(4) -0.0020(4)
O2 0.0177(5) 0.0132(5) 0.0185(6) -0.0040(4) 0.0084(4) -0.0031(4)
C1 0.0133(6) 0.0137(7) 0.0123(6) 0.0001(5) 0.0038(5) 0.0008(5)
C2 0.0136(6) 0.0139(6) 0.0120(6) -0.0001(5) 0.0032(5) 0.0006(5)
C3 0.0139(7) 0.0181(7) 0.0135(6) -0.0007(5) 0.0044(5) 0.0014(5)
C4 0.0148(7) 0.0185(7) 0.0126(6) -0.0010(5) 0.0033(5) 0.0037(5)
C5 0.0167(7) 0.0132(7) 0.0144(7) -0.0018(5) 0.0032(5) 0.0018(5)
C6 0.0142(6) 0.0140(7) 0.0129(6) -0.0008(5) 0.0040(5) 0.0008(5)
C7 0.0174(7) 0.0177(7) 0.0148(7) -0.0016(6) 0.0018(6) -0.0019(6)
C8 0.0230(9) 0.0232(9) 0.0183(8) -0.0001(7) -0.0010(7) 0.0044(7)
C9 0.0299(10) 0.0190(8) 0.0195(8) -0.0055(6) 0.0016(7) -0.0011(7)
C10 0.0213(9) 0.0391(12) 0.0241(9) -0.0031(8) 0.0032(7) -0.0131(8)
C11 0.0205(8) 0.0148(7) 0.0149(7) 0.0016(5) 0.0050(6) 0.0008(6)
C12 0.0259(9) 0.0271(10) 0.0168(8) 0.0008(7) -0.0018(7) 0.0026(7)
C13 0.0244(9) 0.0200(8) 0.0254(9) 0.0026(7) 0.0080(7) 0.0056(7)
C14 0.0336(11) 0.0173(8) 0.0279(10) 0.0075(7) 0.0111(8) -0.0009(7)
C15 0.0219(8) 0.0160(7) 0.0175(7) 0.0036(6) 0.0035(6) -0.0028(6)
C16 0.0200(9) 0.0257(10) 0.0295(10) 0.0081(8) -0.0014(7) -0.0004(7)
C17 0.0423(12) 0.0295(10) 0.0148(8) 0.0008(7) 0.0060(8) -0.0052(9)
C18 0.0273(10) 0.0182(8) 0.0309(10) 0.0077(7) 0.0058(8) -0.0057(7)
C19 0.0157(7) 0.0172(7) 0.0217(8) -0.0025(6) 0.0055(6) -0.0008(6)
C20 0.0219(9) 0.0255(10) 0.0350(11) 0.0056(8) -0.0039(8) -0.0002(7)
C21 0.0217(9) 0.0395(12) 0.0350(11) -0.0110(9) 0.0135(8) -0.0001(8)
C22 0.0198(8) 0.0220(9) 0.0323(10) -0.0057(8) 0.0039(7) -0.0067(7)
C23 0.0237(9) 0.0239(9) 0.0202(8) -0.0054(7) 0.0099(7) 0.0037(7)

loop_
_atom_type_symbol
_atom_type_description
_atom_type_scat_dispersion_real
_atom_type_scat_dispersion_imag
_atom_type_scat_source
C C 0.0033 0.0016 'International Tables Vol C Tables 4.2.6.8 and 6.1.1.4'
H H 0.0000 0.0000 'International Tables Vol C Tables 4.2.6.8 and 6.1.1.4'
O O 0.0106 0.0060 'International Tables Vol C Tables 4.2.6.8 and 6.1.1.4'
P P 0.1023 0.0942 'International Tables Vol C Tables 4.2.6.8 and 6.1.1.4'
Ni Ni 0.3393 1.1124 'International Tables Vol C Tables 4.2.6.8 and 6.1.1.4'

loop_
_geom_angle_atom_site_label_1
_geom_angle_atom_site_label_2
_geom_angle_atom_site_label_3
_geom_angle
C1 Ni1 P1 82.77(6)
C1 Ni1 P2 82.75(6)
P1 Ni1 P2 165.46(2)
C1 Ni1 H1 175.9(11)
P1 Ni1 H1 95.9(11)
P2 Ni1 H1 98.6(11)
O1 P1 C7 99.97(8)
O1 P1 C11 101.04(8)
C7 P1 C11 113.68(9)
O1 P1 Ni1 106.72(5)
C7 P1 Ni1 117.33(6)
C11 P1 Ni1 115.06(6)
O2 P2 C19 100.56(8)
O2 P2 C15 100.27(8)
C19 P2 C15 113.95(9)
O2 P2 Ni1 106.60(5)
C19 P2 Ni1 116.15(6)
C15 P2 Ni1 116.20(6)
C2 O1 P1 111.32(10)
C6 O2 P2 111.32(11)
C6 C1 C2 115.90(15)
C6 C1 Ni1 122.10(12)
C2 C1 Ni1 121.99(13)
C3 C2 C1 123.26(16)
C3 C2 O1 119.88(14)
C1 C2 O1 116.87(14)
C2 C3 C4 118.81(15)
C2 C3 H3 120.6
C4 C3 H3 120.6
C5 C4 C3 119.94(15)
C5 C4 C23 120.19(16)
C3 C4 C23 119.87(16)
C6 C5 C4 118.77(16)
C6 C5 H5 120.6
C4 C5 H5 120.6
C5 C6 C1 123.29(15)
C5 C6 O2 119.94(15)
C1 C6 O2 116.76(14)
C10 C7 C9 110.95(17)
C10 C7 C8 108.65(17)
C9 C7 C8 108.64(15)
C10 C7 P1 114.23(13)
C9 C7 P1 109.95(13)
C8 C7 P1 104.07(13)
C7 C8 H8A 109.5
C7 C8 H8B 109.5
H8A C8 H8B 109.5
C7 C8 H8C 109.5
H8A C8 H8C 109.5
H8B C8 H8C 109.5
C7 C9 H9A 109.5
C7 C9 H9B 109.5
H9A C9 H9B 109.5
C7 C9 H9C 109.5
H9A C9 H9C 109.5
H9B C9 H9C 109.5
C7 C10 H10A 109.5
C7 C10 H10B 109.5
H10A C10 H10B 109.5
C7 C10 H10C 109.5
H10A C10 H10C 109.5
H10B C10 H10C 109.5
C14 C11 C13 110.59(16)
C14 C11 C12 109.21(16)
C13 C11 C12 107.95(16)
C14 C11 P1 114.22(14)
C13 C11 P1 109.75(12)
C12 C11 P1 104.81(13)
C11 C12 H12A 109.5
C11 C12 H12B 109.5
H12A C12 H12B 109.5
C11 C12 H12C 109.5
H12A C12 H12C 109.5
H12B C12 H12C 109.5
C11 C13 H13A 109.5
C11 C13 H13B 109.5
H13A C13 H13B 109.5
C11 C13 H13C 109.5
H13A C13 H13C 109.5
H13B C13 H13C 109.5
C11 C14 H14A 109.5
C11 C14 H14B 109.5
H14A C14 H14B 109.5
C11 C14 H14C 109.5
H14A C14 H14C 109.5
H14B C14 H14C 109.5
C18 C15 C17 110.86(16)
C18 C15 C16 109.23(17)
C17 C15 C16 108.06(18)
C18 C15 P2 113.95(14)
C17 C15 P2 109.75(14)
C16 C15 P2 104.66(13)
C15 C16 H16A 109.5
C15 C16 H16B 109.5
H16A C16 H16B 109.5
C15 C16 H16C 109.5
H16A C16 H16C 109.5
H16B C16 H16C 109.5
C15 C17 H17A 109.5
C15 C17 H17B 109.5
H17A C17 H17B 109.5
C15 C17 H17C 109.5
H17A C17 H17C 109.5
H17B C17 H17C 109.5
C15 C18 H18A 109.5
C15 C18 H18B 109.5
H18A C18 H18B 109.5
C15 C18 H18C 109.5
H18A C18 H18C 109.5
H18B C18 H18C 109.5
C21 C19 C22 110.34(17)
C21 C19 C20 108.82(18)
C22 C19 C20 108.33(17)
C21 C19 P2 110.37(14)
C22 C19 P2 113.96(13)
C20 C19 P2 104.75(13)
C19 C20 H20A 109.5
C19 C20 H20B 109.5
H20A C20 H20B 109.5
C19 C20 H20C 109.5
H20A C20 H20C 109.5
H20B C20 H20C 109.5
C19 C21 H21A 109.5
C19 C21 H21B 109.5
H21A C21 H21B 109.5
C19 C21 H21C 109.5
H21A C21 H21C 109.5
H21B C21 H21C 109.5
C19 C22 H22A 109.5
C19 C22 H22B 109.5
H22A C22 H22B 109.5
C19 C22 H22C 109.5
H22A C22 H22C 109.5
H22B C22 H22C 109.5
C4 C23 H23A 109.5
C4 C23 H23B 109.5
H23A C23 H23B 109.5
C4 C23 H23C 109.5
H23A C23 H23C 109.5
H23B C23 H23C 109.5

loop_
_geom_bond_atom_site_label_1
_geom_bond_atom_site_label_2
_geom_bond_distance
Ni1 C1 1.8885(16)
Ni1 P1 2.1155(7)
Ni1 P2 2.1155(7)
Ni1 H1 1.45(3)
P1 O1 1.6689(13)
P1 C7 1.8563(19)
P1 C11 1.8614(19)
P2 O2 1.6693(13)
P2 C19 1.858(2)
P2 C15 1.8597(19)
O1 C2 1.396(2)
O2 C6 1.394(2)
C1 C6 1.393(2)
C1 C2 1.395(2)
C2 C3 1.388(2)
C3 C4 1.400(3)
C3 H3 0.9500
C4 C5 1.400(2)
C4 C23 1.509(2)
C5 C6 1.389(2)
C5 H5 0.9500
C7 C10 1.534(3)
C7 C9 1.534(3)
C7 C8 1.537(3)
C8 H8A 0.9800
C8 H8B 0.9800
C8 H8C 0.9800
C9 H9A 0.9800
C9 H9B 0.9800
C9 H9C 0.9800
C10 H10A 0.9800
C10 H10B 0.9800
C10 H10C 0.9800
C11 C14 1.526(3)
C11 C13 1.537(3)
C11 C12 1.538(3)
C12 H12A 0.9800
C12 H12B 0.9800
C12 H12C 0.9800
C13 H13A 0.9800
C13 H13B 0.9800
C13 H13C 0.9800
C14 H14A 0.9800
C14 H14B 0.9800
C14 H14C 0.9800
C15 C18 1.533(3)
C15 C17 1.534(3)
C15 C16 1.541(3)
C16 H16A 0.9800
C16 H16B 0.9800
C16 H16C 0.9800
C17 H17A 0.9800
C17 H17B 0.9800
C17 H17C 0.9800
C18 H18A 0.9800
C18 H18B 0.9800
C18 H18C 0.9800
C19 C21 1.529(3)
C19 C22 1.529(3)
C19 C20 1.540(3)
C20 H20A 0.9800
C20 H20B 0.9800
C20 H20C 0.9800
C21 H21A 0.9800
C21 H21B 0.9800
C21 H21C 0.9800
C22 H22A 0.9800
C22 H22B 0.9800
C22 H22C 0.9800
C23 H23A 0.9800
C23 H23B 0.9800
C23 H23C 0.9800

loop_
_geom_torsion_atom_site_label_1
_geom_torsion_atom_site_label_2
_geom_torsion_atom_site_label_3
_geom_torsion_atom_site_label_4
_geom_torsion
C7 P1 O1 C2 127.91(12)
C11 P1 O1 C2 -115.36(12)
Ni1 P1 O1 C2 5.26(12)
C19 P2 O2 C6 128.74(12)
C15 P2 O2 C6 -114.30(12)
Ni1 P2 O2 C6 7.18(12)
P1 Ni1 C1 C6 -177.02(14)
P2 Ni1 C1 C6 1.63(13)
P1 Ni1 C1 C2 4.40(13)
P2 Ni1 C1 C2 -176.95(14)
C6 C1 C2 C3 -0.4(3)
Ni1 C1 C2 C3 178.25(13)
C6 C1 C2 O1 179.21(15)
Ni1 C1 C2 O1 -2.1(2)
P1 O1 C2 C3 177.11(13)
P1 O1 C2 C1 -2.53(19)
C1 C2 C3 C4 -1.1(3)
O1 C2 C3 C4 179.27(15)
C2 C3 C4 C5 1.6(3)
C2 C3 C4 C23 -177.50(17)
C3 C4 C5 C6 -0.6(3)
C23 C4 C5 C6 178.53(17)
C4 C5 C6 C1 -1.1(3)
C4 C5 C6 O2 179.05(15)
C2 C1 C6 C5 1.5(3)
Ni1 C1 C6 C5 -177.14(13)
C2 C1 C6 O2 -178.58(15)
Ni1 C1 C6 O2 2.8(2)
P2 O2 C6 C5 173.28(13)
P2 O2 C6 C1 -6.62(19)
O1 P1 C7 C10 37.81(16)
C11 P1 C7 C10 -69.01(17)
Ni1 P1 C7 C10 152.62(13)
O1 P1 C7 C9 163.29(13)
C11 P1 C7 C9 56.47(15)
Ni1 P1 C7 C9 -81.89(14)
O1 P1 C7 C8 -80.51(13)
C11 P1 C7 C8 172.67(12)
Ni1 P1 C7 C8 34.31(14)
O1 P1 C11 C14 -63.25(15)
C7 P1 C11 C14 42.90(16)
Ni1 P1 C11 C14 -177.76(12)
O1 P1 C11 C13 171.92(13)
C7 P1 C11 C13 -81.93(15)
Ni1 P1 C11 C13 57.41(14)
O1 P1 C11 C12 56.22(13)
C7 P1 C11 C12 162.37(12)
Ni1 P1 C11 C12 -58.29(13)
O2 P2 C15 C18 -62.87(15)
C19 P2 C15 C18 43.64(17)
Ni1 P2 C15 C18 -177.25(12)
O2 P2 C15 C17 172.14(14)
C19 P2 C15 C17 -81.35(16)
Ni1 P2 C15 C17 57.76(15)
O2 P2 C15 C16 56.39(14)
C19 P2 C15 C16 162.90(13)
Ni1 P2 C15 C16 -57.99(14)
O2 P2 C19 C21 158.04(15)
C15 P2 C19 C21 51.71(17)
Ni1 P2 C19 C21 -87.42(15)
O2 P2 C19 C22 33.24(16)
C15 P2 C19 C22 -73.09(16)
Ni1 P2 C19 C22 147.78(13)
O2 P2 C19 C20 -84.98(14)
C15 P2 C19 C20 168.69(13)
Ni1 P2 C19 C20 29.55(15)
